data_4000557
_journal_name_full 'Chemistry of Materials'
_journal_paper_doi 10.1021/cm047959w
_journal_year 2005
_chemical_formula_sum 'Co2 Ho2.5 Si7'
_chemical_formula_weight 726.8
_space_group_IT_number 14
_symmetry_cell_setting monoclinic
_symmetry_space_group_name_Hall '-P 2ybc'
_symmetry_space_group_name_H-M 'P 1 21/c 1'
_cell_angle_alpha 90
_cell_angle_beta 98.867(2)
_cell_angle_gamma 90
_cell_formula_units_Z 4
_cell_length_a 12.3765(15)
_cell_length_b 7.8142(9)
_cell_length_c 7.7330(9)
_cell_volume 738.94(15)
_exptl_crystal_density_diffrn 6.5309(13)
_cod_original_sg_symbol_Hall '-P 2ycb'
_cod_original_sg_symbol_H-M 'P 21/c'
_cod_database_code 4000557

loop_
_symmetry_equiv_pos_site_id
_symmetry_equiv_pos_as_xyz
1 x,y,z
2 -x,1/2+y,1/2-z
3 -x,-y,-z
4 x,1/2-y,1/2+z

loop_
_atom_site_label
_atom_site_type_symbol
_atom_site_fract_x
_atom_site_fract_y
_atom_site_fract_z
_atom_site_adp_type
_atom_site_U_iso_or_equiv
_atom_site_symmetry_multiplicity
_atom_site_occupancy
_atom_site_calc_flag
_atom_site_refinement_flags
_atom_site_disorder_assembly
_atom_site_disorder_group
Ho1 Ho 0.5 0 0 Uani 0.00427(19) 2 1 d . . .
Ho2 Ho 0.86425(9) 0.25179(10) -0.15780(10) Uani 0.0040(3) 4 1 d . . .
Ho3 Ho 0.13550(8) 0.24898(10) 0.16047(10) Uani 0.0034(3) 4 1 d . . .
Co1 Co 0.4996(2) 0.3741(3) 0.1276(3) Uani 0.0087(6) 4 1 d . . .
Co2 Co 0.74912(12) -0.0004(4) 0.0608(2) Uani 0.0043(4) 4 1 d . . .
Si1 Si 0.5000(4) -0.3362(5) 0.1620(6) Uani 0.0073(13) 4 1 d . . .
Si6 Si 0.9413(3) 0.4988(8) 0.1124(4) Uani 0.0064(8) 4 1 d . . .
Si3 Si 0.6783(3) 0.0061(8) -0.2328(4) Uani 0.0042(8) 4 1 d . . .
Si5 Si 0.6789(3) -0.0050(8) 0.3198(4) Uani 0.0056(9) 4 1 d . . .
Si4 Si 0.6777(5) 0.2751(6) 0.0500(6) Uani 0.0051(17) 4 1 d . . .
Si2 Si 0.6771(5) -0.2746(6) 0.0388(6) Uani 0.0043(17) 4 1 d . . .
Si7 Si 0.9400(2) 0.0004(8) 0.1096(4) Uani 0.0039(8) 4 1 d . . .
